data_7104939
loop_
_publ_author_name
'Kobayashi, Junji'
'Domoto, Yuya'
'Kawashima, Takayuki'

_publ_section_title
;
 Inclusion of C60 into the hexagonal columnar space formed by intra-
 and intermolecular CH...pi interactions.
;
_journal_issue 41
_journal_name_full 'Chemical communications (Cambridge, England)'
_journal_page_first 6186
_journal_page_last 6188
_journal_paper_doi 10.1039/b909881j
_journal_year 2009
_chemical_formula_sum 'C69 H55 N O3'
_chemical_formula_weight 946.14
_space_group_IT_number 2
_symmetry_cell_setting triclinic
_symmetry_Int_Tables_number 2
_symmetry_space_group_name_Hall '-P 1'
_symmetry_space_group_name_H-M 'P -1'
_atom_sites_solution_hydrogens geom
_atom_sites_solution_primary direct
_atom_sites_solution_secondary difmap
_audit_creation_method SHELXL-97
_cell_angle_alpha 102.161(5)
_cell_angle_beta 100.934(6)
_cell_angle_gamma 102.838(3)
_cell_formula_units_Z 2
_cell_length_a 11.306(6)
_cell_length_b 11.366(6)
_cell_length_c 21.153(10)
_cell_measurement_reflns_used 8522
_cell_measurement_temperature 120(2)
_cell_measurement_theta_max 27.4835
_cell_measurement_theta_min 3.0402
_cell_volume 2510(2)
_computing_structure_refinement 'SHELXL-97 (Sheldrick, 1997)'
_computing_structure_solution 'SHELXS-97 (Sheldrick, 1990)'
_diffrn_ambient_temperature 120(2)
_diffrn_measured_fraction_theta_full 0.963
_diffrn_measured_fraction_theta_max 0.963
_diffrn_radiation_monochromator graphite
_diffrn_radiation_type MoK\a
_diffrn_radiation_wavelength 0.71070
_diffrn_reflns_av_R_equivalents 0.0154
_diffrn_reflns_av_sigmaI/netI 0.0322
_diffrn_reflns_limit_h_max 13
_diffrn_reflns_limit_h_min -13
_diffrn_reflns_limit_k_max 13
_diffrn_reflns_limit_k_min -12
_diffrn_reflns_limit_l_max 25
_diffrn_reflns_limit_l_min -21
_diffrn_reflns_number 15921
_diffrn_reflns_theta_full 25.00
_diffrn_reflns_theta_max 25.00
_diffrn_reflns_theta_min 3.04
_diffrn_source 'fine-focus sealed tube'
_exptl_absorpt_coefficient_mu 0.075
_exptl_absorpt_correction_T_max 0.9851
_exptl_absorpt_correction_T_min 0.9705
_exptl_absorpt_correction_type multi-scan
_exptl_absorpt_process_details
;
Jacobson, R. (1998) Private communication
;
_exptl_crystal_density_diffrn 1.252
_exptl_crystal_density_method 'not measured'
_exptl_crystal_F_000 1000
_exptl_crystal_size_max 0.40
_exptl_crystal_size_mid 0.40
_exptl_crystal_size_min 0.20
_refine_diff_density_max 0.307
_refine_diff_density_min -0.217
_refine_diff_density_rms 0.035
_refine_ls_extinction_method none
_refine_ls_goodness_of_fit_ref 1.036
_refine_ls_hydrogen_treatment constr
_refine_ls_matrix_type full
_refine_ls_number_parameters 665
_refine_ls_number_reflns 8522
_refine_ls_number_restraints 0
_refine_ls_restrained_S_all 1.036
_refine_ls_R_factor_all 0.0479
_refine_ls_R_factor_gt 0.0389
_refine_ls_shift/su_max 0.000
_refine_ls_shift/su_mean 0.000
_refine_ls_structure_factor_coef Fsqd
_refine_ls_weighting_details 'calc w=1/[\s^2^(Fo^2^)+(0.0554P)^2^+0.6267P] where P=(Fo^2^+2Fc^2^)/3'
_refine_ls_weighting_scheme calc
_refine_ls_wR_factor_gt 0.1009
_refine_ls_wR_factor_ref 0.1079
_reflns_number_gt 7014
_reflns_number_total 8522
_reflns_threshold_expression >2sigma(I)
_cod_data_source_file b909881j.txt
_cod_data_source_block arant3ch2
_cod_depositor_comments
;
The following automatic conversions were performed:
'_exptl_absorpt_correction_type' value 'Multi-scan' changed to
'multi-scan' according to
'/home/saulius/struct/CIF-dictionaries/cif_core.dic' dictionary named
'cif_core.dic' version 2.4.1 from 2010-06-29.

Automatic conversion script
Id: cif_fix_enum 1527 2010-12-29 10:47:43Z saulius 
;
_cod_database_code 7104939

loop_
_symmetry_equiv_pos_as_xyz
'x, y, z'
'-x, -y, -z'

loop_
_atom_site_label
_atom_site_type_symbol
_atom_site_fract_x
_atom_site_fract_y
_atom_site_fract_z
_atom_site_U_iso_or_equiv
_atom_site_adp_type
_atom_site_occupancy
_atom_site_symmetry_multiplicity
_atom_site_calc_flag
_atom_site_refinement_flags
_atom_site_disorder_assembly
_atom_site_disorder_group
C1 C 0.16468(12) -0.09027(12) 0.31787(7) 0.0205(3) Uani 1 1 d . . .
H1 H 0.1317 -0.1292 0.3515 0.025 Uiso 1 1 calc R . .
C2 C 0.23700(12) 0.04439(12) 0.35486(7) 0.0209(3) Uani 1 1 d . . .
C3 C 0.20075(13) 0.10787(13) 0.40880(7) 0.0239(3) Uani 1 1 d . . .
C4 C 0.25866(13) 0.23387(14) 0.44124(7) 0.0268(3) Uani 1 1 d . . .
C5 C 0.35636(13) 0.29645(13) 0.41873(7) 0.0272(3) Uani 1 1 d . . .
H2 H 0.3960 0.3826 0.4397 0.033 Uiso 1 1 calc R . .
C6 C 0.39696(13) 0.23585(13) 0.36638(7) 0.0232(3) Uani 1 1 d . . .
C7 C 0.33632(12) 0.11024(12) 0.33493(7) 0.0215(3) Uani 1 1 d . . .
H3 H 0.3635 0.0684 0.2989 0.026 Uiso 1 1 calc R . .
O1 O 0.10253(9) 0.04425(9) 0.43055(5) 0.0288(2) Uani 1 1 d . . .
C8 C 0.14707(17) -0.00994(18) 0.48330(9) 0.0424(4) Uani 1 1 d . . .
H4 H 0.1834 -0.0765 0.4655 0.064 Uiso 1 1 calc R . .
H5 H 0.0770 -0.0449 0.5010 0.064 Uiso 1 1 calc R . .
H6 H 0.2110 0.0549 0.5192 0.064 Uiso 1 1 calc R . .
C9 C 0.21693(16) 0.30115(16) 0.49877(8) 0.0393(4) Uani 1 1 d . . .
H7 H 0.1254 0.2744 0.4895 0.059 Uiso 1 1 calc R . .
H8 H 0.2449 0.3916 0.5045 0.059 Uiso 1 1 calc R . .
H9 H 0.2534 0.2812 0.5397 0.059 Uiso 1 1 calc R . .
C10 C 0.50427(13) 0.29989(12) 0.34310(7) 0.0236(3) Uani 1 1 d . . .
C11 C 0.48233(13) 0.32509(12) 0.28036(7) 0.0238(3) Uani 1 1 d . . .
C12 C 0.35873(13) 0.30676(13) 0.24079(7) 0.0269(3) Uani 1 1 d . . .
H10 H 0.2886 0.2757 0.2571 0.032 Uiso 1 1 calc R . .
C13 C 0.33959(15) 0.33269(14) 0.18068(8) 0.0319(3) Uani 1 1 d . . .
H11 H 0.2567 0.3228 0.1563 0.038 Uiso 1 1 calc R . .
C14 C 0.44198(16) 0.37441(14) 0.15365(8) 0.0338(4) Uani 1 1 d . . .
H12 H 0.4274 0.3886 0.1105 0.041 Uiso 1 1 calc R . .
C15 C 0.56073(15) 0.39393(13) 0.18953(8) 0.0313(3) Uani 1 1 d . . .
H13 H 0.6286 0.4208 0.1708 0.038 Uiso 1 1 calc R . .
C16 C 0.58632(14) 0.37506(12) 0.25474(7) 0.0264(3) Uani 1 1 d . . .
C17 C 0.70763(14) 0.40172(13) 0.29392(8) 0.0299(3) Uani 1 1 d . . .
H14 H 0.7763 0.4345 0.2770 0.036 Uiso 1 1 calc R . .
C18 C 0.73090(13) 0.38159(13) 0.35715(8) 0.0285(3) Uani 1 1 d . . .
C19 C 0.85486(14) 0.40662(14) 0.39749(9) 0.0357(4) Uani 1 1 d . . .
H15 H 0.9242 0.4434 0.3821 0.043 Uiso 1 1 calc R . .
C20 C 0.87573(15) 0.37904(15) 0.45716(9) 0.0392(4) Uani 1 1 d . . .
H16 H 0.9592 0.3936 0.4822 0.047 Uiso 1 1 calc R . .
C21 C 0.77482(15) 0.32900(15) 0.48253(9) 0.0382(4) Uani 1 1 d . . .
H17 H 0.7905 0.3120 0.5250 0.046 Uiso 1 1 calc R . .
C22 C 0.65512(15) 0.30506(14) 0.44644(8) 0.0331(3) Uani 1 1 d . . .
H18 H 0.5881 0.2717 0.4643 0.040 Uiso 1 1 calc R . .
C23 C 0.62746(13) 0.32868(13) 0.38238(7) 0.0264(3) Uani 1 1 d . . .
C24 C 0.24604(12) -0.16872(12) 0.29035(7) 0.0197(3) Uani 1 1 d . . .
C25 C 0.30963(12) -0.22713(12) 0.33178(6) 0.0207(3) Uani 1 1 d . . .
C26 C 0.37937(13) -0.30658(12) 0.30912(7) 0.0232(3) Uani 1 1 d . . .
C27 C 0.39164(12) -0.31909(12) 0.24414(7) 0.0226(3) Uani 1 1 d . . .
H19 H 0.4386 -0.3727 0.2275 0.027 Uiso 1 1 calc R . .
C28 C 0.33727(12) -0.25552(12) 0.20279(7) 0.0209(3) Uani 1 1 d . . .
C29 C 0.26093(12) -0.18405(12) 0.22556(7) 0.0212(3) Uani 1 1 d . . .
H20 H 0.2184 -0.1452 0.1964 0.025 Uiso 1 1 calc R . .
O2 O 0.29995(9) -0.20793(9) 0.39762(5) 0.0255(2) Uani 1 1 d . . .
C30 C 0.40632(15) -0.11354(14) 0.44275(7) 0.0321(3) Uani 1 1 d . . .
H21 H 0.4820 -0.1419 0.4422 0.048 Uiso 1 1 calc R . .
H22 H 0.3937 -0.0986 0.4880 0.048 Uiso 1 1 calc R . .
H23 H 0.4158 -0.0358 0.4287 0.048 Uiso 1 1 calc R . .
C31 C 0.44095(16) -0.37442(15) 0.35355(8) 0.0351(4) Uani 1 1 d . . .
H24 H 0.4623 -0.4438 0.3262 0.053 Uiso 1 1 calc R . .
H25 H 0.3834 -0.4072 0.3789 0.053 Uiso 1 1 calc R . .
H26 H 0.5174 -0.3165 0.3845 0.053 Uiso 1 1 calc R . .
C32 C 0.37068(12) -0.25540(13) 0.13767(7) 0.0220(3) Uani 1 1 d . . .
C33 C 0.45528(12) -0.14677(13) 0.13350(7) 0.0234(3) Uani 1 1 d . . .
C34 C 0.50779(13) -0.03778(14) 0.18828(8) 0.0278(3) Uani 1 1 d . . .
H27 H 0.4888 -0.0387 0.2301 0.033 Uiso 1 1 calc R . .
C35 C 0.58454(14) 0.06747(14) 0.18189(8) 0.0325(4) Uani 1 1 d . . .
H28 H 0.6170 0.1392 0.2189 0.039 Uiso 1 1 calc R . .
C36 C 0.61655(14) 0.07120(14) 0.12070(8) 0.0332(4) Uani 1 1 d . . .
H29 H 0.6679 0.1461 0.1164 0.040 Uiso 1 1 calc R . .
C37 C 0.57419(13) -0.03181(14) 0.06824(8) 0.0299(3) Uani 1 1 d . . .
H30 H 0.5989 -0.0292 0.0280 0.036 Uiso 1 1 calc R . .
C38 C 0.49278(13) -0.14452(14) 0.07238(7) 0.0251(3) Uani 1 1 d . . .
C39 C 0.44947(14) -0.25152(14) 0.01932(7) 0.0287(3) Uani 1 1 d . . .
H31 H 0.4772 -0.2511 -0.0203 0.034 Uiso 1 1 calc R . .
C40 C 0.36630(14) -0.35958(14) 0.02280(7) 0.0269(3) Uani 1 1 d . . .
C41 C 0.31978(16) -0.46924(15) -0.03185(8) 0.0361(4) Uani 1 1 d . . .
H32 H 0.3511 -0.4715 -0.0706 0.043 Uiso 1 1 calc R . .
C42 C 0.23212(17) -0.57012(15) -0.02977(8) 0.0375(4) Uani 1 1 d . . .
H33 H 0.2021 -0.6418 -0.0669 0.045 Uiso 1 1 calc R . .
C43 C 0.18495(15) -0.56893(14) 0.02785(8) 0.0323(3) Uani 1 1 d . . .
H34 H 0.1214 -0.6388 0.0285 0.039 Uiso 1 1 calc R . .
C44 C 0.22991(13) -0.46873(13) 0.08210(7) 0.0260(3) Uani 1 1 d . . .
H35 H 0.1988 -0.4706 0.1207 0.031 Uiso 1 1 calc R . .
C45 C 0.32309(13) -0.36059(13) 0.08233(7) 0.0225(3) Uani 1 1 d . . .
C46 C 0.05053(12) -0.09369(12) 0.26500(7) 0.0201(3) Uani 1 1 d . . .
C47 C -0.06221(13) -0.18454(12) 0.25471(7) 0.0216(3) Uani 1 1 d . . .
C48 C -0.17062(13) -0.18730(12) 0.20907(7) 0.0230(3) Uani 1 1 d . . .
C49 C -0.16390(13) -0.09535(12) 0.17489(7) 0.0231(3) Uani 1 1 d . . .
H36 H -0.2374 -0.0952 0.1445 0.028 Uiso 1 1 calc R . .
C50 C -0.05306(13) -0.00294(12) 0.18354(7) 0.0214(3) Uani 1 1 d . . .
C51 C 0.05367(12) -0.00560(12) 0.22802(7) 0.0213(3) Uani 1 1 d . . .
H37 H 0.1307 0.0543 0.2333 0.026 Uiso 1 1 calc R . .
O3 O -0.06402(9) -0.27629(9) 0.28895(5) 0.0265(2) Uani 1 1 d . . .
C52 C -0.11614(16) -0.25579(15) 0.34571(8) 0.0354(4) Uani 1 1 d . . .
H38 H -0.0729 -0.1721 0.3752 0.053 Uiso 1 1 calc R . .
H39 H -0.1057 -0.3187 0.3701 0.053 Uiso 1 1 calc R . .
H40 H -0.2055 -0.2626 0.3307 0.053 Uiso 1 1 calc R . .
C53 C -0.29249(14) -0.28455(14) 0.19820(8) 0.0323(3) Uani 1 1 d . . .
H41 H -0.3388 -0.2546 0.2301 0.048 Uiso 1 1 calc R . .
H42 H -0.2754 -0.3625 0.2049 0.048 Uiso 1 1 calc R . .
H43 H -0.3426 -0.2999 0.1526 0.048 Uiso 1 1 calc R . .
C54 C -0.05518(12) 0.09772(13) 0.14820(7) 0.0238(3) Uani 1 1 d . . .
C55 C -0.10140(13) 0.06454(14) 0.07818(7) 0.0265(3) Uani 1 1 d . . .
C56 C -0.12965(14) -0.06048(15) 0.03762(8) 0.0297(3) Uani 1 1 d . . .
H44 H -0.1135 -0.1243 0.0579 0.036 Uiso 1 1 calc R . .
C57 C -0.17907(15) -0.09020(17) -0.02917(8) 0.0384(4) Uani 1 1 d . . .
H45 H -0.1968 -0.1743 -0.0547 0.046 Uiso 1 1 calc R . .
C58 C -0.20476(16) 0.00146(19) -0.06156(9) 0.0444(4) Uani 1 1 d . . .
H46 H -0.2423 -0.0215 -0.1081 0.053 Uiso 1 1 calc R . .
C59 C -0.17556(16) 0.12141(19) -0.02590(9) 0.0421(4) Uani 1 1 d . . .
H47 H -0.1910 0.1830 -0.0481 0.051 Uiso 1 1 calc R . .
C60 C -0.12176(14) 0.15864(16) 0.04471(8) 0.0335(4) Uani 1 1 d . . .
C61 C -0.09028(15) 0.28246(16) 0.08171(9) 0.0378(4) Uani 1 1 d . . .
H48 H -0.1053 0.3443 0.0596 0.045 Uiso 1 1 calc R . .
C62 C -0.03764(14) 0.31853(14) 0.14991(9) 0.0351(4) Uani 1 1 d . . .
C63 C -0.00119(16) 0.44697(15) 0.18728(11) 0.0453(5) Uani 1 1 d . . .
H49 H -0.0151 0.5087 0.1649 0.054 Uiso 1 1 calc R . .
C64 C 0.05229(16) 0.48278(15) 0.25328(12) 0.0489(5) Uani 1 1 d . . .
H50 H 0.0782 0.5690 0.2766 0.059 Uiso 1 1 calc R . .
C65 C 0.06987(15) 0.39122(15) 0.28813(10) 0.0409(4) Uani 1 1 d . . .
H51 H 0.1081 0.4168 0.3347 0.049 Uiso 1 1 calc R . .
C66 C 0.03237(13) 0.26734(14) 0.25541(8) 0.0312(3) Uani 1 1 d . . .
H52 H 0.0410 0.2076 0.2801 0.037 Uiso 1 1 calc R . .
C67 C -0.01975(13) 0.22481(13) 0.18484(8) 0.0276(3) Uani 1 1 d . . .
C68 C -0.17070(17) 0.08121(16) 0.33518(9) 0.0439(4) Uani 1 1 d . . .
H53 H -0.0923 0.0690 0.3582 0.066 Uiso 1 1 calc R . .
H54 H -0.1693 0.1694 0.3495 0.066 Uiso 1 1 calc R . .
H55 H -0.1797 0.0572 0.2869 0.066 Uiso 1 1 calc R . .
C69 C -0.27352(19) 0.0057(2) 0.35106(10) 0.0548(5) Uani 1 1 d . . .
N1 N -0.3541(2) -0.0567(3) 0.36414(11) 0.1086(10) Uani 1 1 d . . .

loop_
_atom_site_aniso_label
_atom_site_aniso_U_11
_atom_site_aniso_U_22
_atom_site_aniso_U_33
_atom_site_aniso_U_23
_atom_site_aniso_U_13
_atom_site_aniso_U_12
C1 0.0226(7) 0.0210(7) 0.0220(7) 0.0084(5) 0.0105(5) 0.0074(5)
C2 0.0216(7) 0.0228(7) 0.0217(7) 0.0079(6) 0.0064(5) 0.0100(6)
C3 0.0231(7) 0.0295(7) 0.0228(7) 0.0084(6) 0.0087(5) 0.0106(6)
C4 0.0279(7) 0.0297(8) 0.0235(7) 0.0031(6) 0.0082(6) 0.0117(6)
C5 0.0288(7) 0.0233(7) 0.0267(7) 0.0022(6) 0.0054(6) 0.0069(6)
C6 0.0240(7) 0.0238(7) 0.0227(7) 0.0066(6) 0.0051(5) 0.0081(6)
C7 0.0239(7) 0.0229(7) 0.0203(7) 0.0059(5) 0.0078(5) 0.0094(6)
O1 0.0278(5) 0.0339(6) 0.0301(5) 0.0098(4) 0.0164(4) 0.0101(4)
C8 0.0450(10) 0.0602(11) 0.0376(9) 0.0266(9) 0.0230(8) 0.0220(9)
C9 0.0421(9) 0.0380(9) 0.0359(9) -0.0023(7) 0.0177(7) 0.0118(7)
C10 0.0255(7) 0.0167(6) 0.0284(7) 0.0038(6) 0.0089(6) 0.0058(5)
C11 0.0271(7) 0.0171(6) 0.0276(7) 0.0036(6) 0.0102(6) 0.0060(6)
C12 0.0276(7) 0.0227(7) 0.0305(8) 0.0060(6) 0.0095(6) 0.0060(6)
C13 0.0359(8) 0.0285(8) 0.0299(8) 0.0071(6) 0.0059(6) 0.0088(7)
C14 0.0488(10) 0.0283(8) 0.0278(8) 0.0106(6) 0.0124(7) 0.0119(7)
C15 0.0415(9) 0.0212(7) 0.0355(8) 0.0089(6) 0.0198(7) 0.0073(6)
C16 0.0304(8) 0.0167(7) 0.0330(8) 0.0043(6) 0.0134(6) 0.0056(6)
C17 0.0276(8) 0.0206(7) 0.0412(9) 0.0042(6) 0.0159(7) 0.0034(6)
C18 0.0255(7) 0.0189(7) 0.0386(9) 0.0022(6) 0.0089(6) 0.0054(6)
C19 0.0242(8) 0.0261(8) 0.0520(10) 0.0026(7) 0.0098(7) 0.0043(6)
C20 0.0285(8) 0.0316(8) 0.0490(10) 0.0038(7) -0.0034(7) 0.0087(7)
C21 0.0372(9) 0.0322(8) 0.0397(9) 0.0083(7) -0.0005(7) 0.0079(7)
C22 0.0322(8) 0.0295(8) 0.0356(9) 0.0085(7) 0.0055(7) 0.0072(6)
C23 0.0272(7) 0.0187(7) 0.0314(8) 0.0034(6) 0.0070(6) 0.0061(6)
C24 0.0189(6) 0.0162(6) 0.0239(7) 0.0047(5) 0.0078(5) 0.0031(5)
C25 0.0218(7) 0.0201(7) 0.0186(7) 0.0044(5) 0.0053(5) 0.0026(5)
C26 0.0232(7) 0.0211(7) 0.0245(7) 0.0057(6) 0.0039(5) 0.0066(6)
C27 0.0221(7) 0.0204(7) 0.0258(7) 0.0032(6) 0.0071(5) 0.0082(5)
C28 0.0214(7) 0.0195(7) 0.0222(7) 0.0047(5) 0.0074(5) 0.0052(5)
C29 0.0219(7) 0.0210(7) 0.0242(7) 0.0095(6) 0.0080(5) 0.0074(5)
O2 0.0284(5) 0.0289(5) 0.0187(5) 0.0054(4) 0.0060(4) 0.0077(4)
C30 0.0350(8) 0.0324(8) 0.0243(8) 0.0023(6) 0.0022(6) 0.0094(7)
C31 0.0461(9) 0.0374(9) 0.0288(8) 0.0115(7) 0.0086(7) 0.0238(8)
C32 0.0205(7) 0.0269(7) 0.0246(7) 0.0097(6) 0.0092(5) 0.0129(6)
C33 0.0214(7) 0.0254(7) 0.0299(8) 0.0107(6) 0.0104(6) 0.0129(6)
C34 0.0261(7) 0.0295(8) 0.0324(8) 0.0087(6) 0.0124(6) 0.0122(6)
C35 0.0271(8) 0.0251(8) 0.0456(9) 0.0065(7) 0.0113(7) 0.0087(6)
C36 0.0259(7) 0.0284(8) 0.0523(10) 0.0184(7) 0.0150(7) 0.0096(6)
C37 0.0258(7) 0.0359(8) 0.0380(9) 0.0200(7) 0.0142(6) 0.0136(6)
C38 0.0224(7) 0.0306(8) 0.0305(8) 0.0139(6) 0.0113(6) 0.0140(6)
C39 0.0320(8) 0.0364(8) 0.0273(8) 0.0143(7) 0.0160(6) 0.0155(7)
C40 0.0309(8) 0.0303(8) 0.0256(7) 0.0095(6) 0.0131(6) 0.0138(6)
C41 0.0496(10) 0.0360(9) 0.0260(8) 0.0063(7) 0.0180(7) 0.0129(8)
C42 0.0517(10) 0.0288(8) 0.0282(8) 0.0013(7) 0.0116(7) 0.0082(7)
C43 0.0374(8) 0.0272(8) 0.0316(8) 0.0076(6) 0.0107(7) 0.0059(7)
C44 0.0297(7) 0.0278(7) 0.0255(7) 0.0101(6) 0.0113(6) 0.0108(6)
C45 0.0246(7) 0.0260(7) 0.0236(7) 0.0098(6) 0.0094(6) 0.0139(6)
C46 0.0222(7) 0.0190(6) 0.0228(7) 0.0047(5) 0.0112(5) 0.0091(5)
C47 0.0262(7) 0.0169(6) 0.0263(7) 0.0067(5) 0.0135(6) 0.0083(5)
C48 0.0239(7) 0.0178(6) 0.0281(7) 0.0031(6) 0.0111(6) 0.0058(5)
C49 0.0221(7) 0.0209(7) 0.0262(7) 0.0044(6) 0.0066(5) 0.0069(6)
C50 0.0238(7) 0.0190(7) 0.0239(7) 0.0051(5) 0.0100(5) 0.0079(5)
C51 0.0212(7) 0.0193(7) 0.0257(7) 0.0064(5) 0.0109(5) 0.0055(5)
O3 0.0303(5) 0.0202(5) 0.0341(6) 0.0120(4) 0.0138(4) 0.0076(4)
C52 0.0403(9) 0.0357(8) 0.0359(9) 0.0165(7) 0.0191(7) 0.0066(7)
C53 0.0268(8) 0.0252(8) 0.0410(9) 0.0086(7) 0.0074(6) 0.0002(6)
C54 0.0190(7) 0.0231(7) 0.0342(8) 0.0120(6) 0.0112(6) 0.0075(6)
C55 0.0205(7) 0.0328(8) 0.0350(8) 0.0178(7) 0.0127(6) 0.0119(6)
C56 0.0281(8) 0.0349(8) 0.0324(8) 0.0148(7) 0.0107(6) 0.0128(6)
C57 0.0361(9) 0.0503(10) 0.0321(9) 0.0110(8) 0.0101(7) 0.0169(8)
C58 0.0407(10) 0.0707(13) 0.0327(9) 0.0222(9) 0.0119(7) 0.0264(9)
C59 0.0372(9) 0.0634(12) 0.0477(10) 0.0372(10) 0.0197(8) 0.0285(9)
C60 0.0263(8) 0.0426(9) 0.0468(10) 0.0271(8) 0.0185(7) 0.0178(7)
C61 0.0330(8) 0.0379(9) 0.0628(12) 0.0338(9) 0.0249(8) 0.0196(7)
C62 0.0260(8) 0.0267(8) 0.0640(11) 0.0210(8) 0.0230(8) 0.0111(6)
C63 0.0348(9) 0.0247(8) 0.0878(15) 0.0231(9) 0.0283(10) 0.0123(7)
C64 0.0307(9) 0.0194(8) 0.0951(16) 0.0053(9) 0.0249(10) 0.0051(7)
C65 0.0248(8) 0.0297(8) 0.0621(11) -0.0025(8) 0.0159(7) 0.0048(6)
C66 0.0224(7) 0.0236(7) 0.0474(9) 0.0051(7) 0.0135(7) 0.0057(6)
C67 0.0198(7) 0.0228(7) 0.0457(9) 0.0125(7) 0.0151(6) 0.0075(6)
C68 0.0498(10) 0.0371(9) 0.0462(10) 0.0058(8) 0.0148(8) 0.0171(8)
C69 0.0421(11) 0.0775(14) 0.0392(10) 0.0130(10) 0.0057(8) 0.0114(10)
N1 0.0596(13) 0.178(3) 0.0628(14) 0.0433(16) 0.0085(11) -0.0226(15)

loop_
_atom_type_symbol
_atom_type_description
_atom_type_scat_dispersion_real
_atom_type_scat_dispersion_imag
_atom_type_scat_source
C C 0.0033 0.0016 'International Tables Vol C Tables 4.2.6.8 and 6.1.1.4'
H H 0.0000 0.0000 'International Tables Vol C Tables 4.2.6.8 and 6.1.1.4'
N N 0.0061 0.0033 'International Tables Vol C Tables 4.2.6.8 and 6.1.1.4'
O O 0.0106 0.0060 'International Tables Vol C Tables 4.2.6.8 and 6.1.1.4'

loop_
_geom_angle_atom_site_label_1
_geom_angle_atom_site_label_2
_geom_angle_atom_site_label_3
_geom_angle
_geom_angle_site_symmetry_1
_geom_angle_site_symmetry_3
_geom_angle_publ_flag
C2 C1 C24 113.59(11) . . ?
C2 C1 C46 110.44(11) . . ?
C24 C1 C46 113.04(11) . . ?
C2 C1 H1 106.4 . . ?
C24 C1 H1 106.4 . . ?
C46 C1 H1 106.4 . . ?
C7 C2 C3 117.72(13) . . ?
C7 C2 C1 122.12(12) . . ?
C3 C2 C1 120.10(12) . . ?
O1 C3 C4 118.71(12) . . ?
O1 C3 C2 119.19(13) . . ?
C4 C3 C2 122.10(13) . . ?
C5 C4 C3 118.06(13) . . ?
C5 C4 C9 120.67(14) . . ?
C3 C4 C9 121.27(13) . . ?
C6 C5 C4 121.52(13) . . ?
C6 C5 H2 119.2 . . ?
C4 C5 H2 119.2 . . ?
C5 C6 C7 118.77(13) . . ?
C5 C6 C10 122.36(13) . . ?
C7 C6 C10 118.87(12) . . ?
C2 C7 C6 121.81(12) . . ?
C2 C7 H3 119.1 . . ?
C6 C7 H3 119.1 . . ?
C3 O1 C8 111.80(11) . . ?
O1 C8 H4 109.5 . . ?
O1 C8 H5 109.5 . . ?
H4 C8 H5 109.5 . . ?
O1 C8 H6 109.5 . . ?
H4 C8 H6 109.5 . . ?
H5 C8 H6 109.5 . . ?
C4 C9 H7 109.5 . . ?
C4 C9 H8 109.5 . . ?
H7 C9 H8 109.5 . . ?
C4 C9 H9 109.5 . . ?
H7 C9 H9 109.5 . . ?
H8 C9 H9 109.5 . . ?
C11 C10 C23 120.19(13) . . ?
C11 C10 C6 119.72(12) . . ?
C23 C10 C6 120.00(13) . . ?
C10 C11 C12 122.37(13) . . ?
C10 C11 C16 119.93(13) . . ?
C12 C11 C16 117.67(13) . . ?
C13 C12 C11 121.46(14) . . ?
C13 C12 H10 119.3 . . ?
C11 C12 H10 119.3 . . ?
C12 C13 C14 120.73(15) . . ?
C12 C13 H11 119.6 . . ?
C14 C13 H11 119.6 . . ?
C15 C14 C13 119.83(15) . . ?
C15 C14 H12 120.1 . . ?
C13 C14 H12 120.1 . . ?
C14 C15 C16 121.65(14) . . ?
C14 C15 H13 119.2 . . ?
C16 C15 H13 119.2 . . ?
C17 C16 C15 122.48(13) . . ?
C17 C16 C11 119.09(14) . . ?
C15 C16 C11 118.42(13) . . ?
C18 C17 C16 121.72(13) . . ?
C18 C17 H14 119.1 . . ?
C16 C17 H14 119.1 . . ?
C17 C18 C19 122.35(14) . . ?
C17 C18 C23 119.46(13) . . ?
C19 C18 C23 118.14(15) . . ?
C20 C19 C18 121.42(15) . . ?
C20 C19 H15 119.3 . . ?
C18 C19 H15 119.3 . . ?
C19 C20 C21 120.64(15) . . ?
C19 C20 H16 119.7 . . ?
C21 C20 H16 119.7 . . ?
C22 C21 C20 120.14(16) . . ?
C22 C21 H17 119.9 . . ?
C20 C21 H17 119.9 . . ?
C21 C22 C23 121.71(15) . . ?
C21 C22 H18 119.1 . . ?
C23 C22 H18 119.1 . . ?
C10 C23 C22 122.54(13) . . ?
C10 C23 C18 119.55(14) . . ?
C22 C23 C18 117.91(14) . . ?
C29 C24 C25 118.04(12) . . ?
C29 C24 C1 122.97(12) . . ?
C25 C24 C1 118.98(12) . . ?
O2 C25 C24 118.57(12) . . ?
O2 C25 C26 119.03(12) . . ?
C24 C25 C26 122.37(12) . . ?
C27 C26 C25 117.43(12) . . ?
C27 C26 C31 121.11(13) . . ?
C25 C26 C31 121.46(13) . . ?
C28 C27 C26 121.92(12) . . ?
C28 C27 H19 119.0 . . ?
C26 C27 H19 119.0 . . ?
C27 C28 C29 118.93(12) . . ?
C27 C28 C32 119.60(12) . . ?
C29 C28 C32 121.23(12) . . ?
C24 C29 C28 120.99(12) . . ?
C24 C29 H20 119.5 . . ?
C28 C29 H20 119.5 . . ?
C25 O2 C30 111.78(11) . . ?
O2 C30 H21 109.5 . . ?
O2 C30 H22 109.5 . . ?
H21 C30 H22 109.5 . . ?
O2 C30 H23 109.5 . . ?
H21 C30 H23 109.5 . . ?
H22 C30 H23 109.5 . . ?
C26 C31 H24 109.5 . . ?
C26 C31 H25 109.5 . . ?
H24 C31 H25 109.5 . . ?
C26 C31 H26 109.5 . . ?
H24 C31 H26 109.5 . . ?
H25 C31 H26 109.5 . . ?
C45 C32 C33 120.22(13) . . ?
C45 C32 C28 121.70(12) . . ?
C33 C32 C28 118.05(12) . . ?
C32 C33 C34 122.69(13) . . ?
C32 C33 C38 119.70(13) . . ?
C34 C33 C38 117.61(13) . . ?
C35 C34 C33 121.36(14) . . ?
C35 C34 H27 119.3 . . ?
C33 C34 H27 119.3 . . ?
C34 C35 C36 120.76(15) . . ?
C34 C35 H28 119.6 . . ?
C36 C35 H28 119.6 . . ?
C37 C36 C35 120.12(14) . . ?
C37 C36 H29 119.9 . . ?
C35 C36 H29 119.9 . . ?
C36 C37 C38 121.19(14) . . ?
C36 C37 H30 119.4 . . ?
C38 C37 H30 119.4 . . ?
C39 C38 C37 122.00(14) . . ?
C39 C38 C33 119.19(13) . . ?
C37 C38 C33 118.81(13) . . ?
C38 C39 C40 121.69(13) . . ?
C38 C39 H31 119.2 . . ?
C40 C39 H31 119.2 . . ?
C39 C40 C41 122.06(14) . . ?
C39 C40 C45 119.52(13) . . ?
C41 C40 C45 118.40(14) . . ?
C42 C41 C40 121.54(14) . . ?
C42 C41 H32 119.2 . . ?
C40 C41 H32 119.2 . . ?
C41 C42 C43 120.06(14) . . ?
C41 C42 H33 120.0 . . ?
C43 C42 H33 120.0 . . ?
C44 C43 C42 120.56(14) . . ?
C44 C43 H34 119.7 . . ?
C42 C43 H34 119.7 . . ?
C43 C44 C45 121.29(14) . . ?
C43 C44 H35 119.4 . . ?
C45 C44 H35 119.4 . . ?
C32 C45 C44 122.43(13) . . ?
C32 C45 C40 119.52(13) . . ?
C44 C45 C40 118.03(13) . . ?
C51 C46 C47 118.50(12) . . ?
C51 C46 C1 121.88(12) . . ?
C47 C46 C1 119.57(12) . . ?
O3 C47 C46 118.61(12) . . ?
O3 C47 C48 119.91(12) . . ?
C46 C47 C48 121.43(13) . . ?
C49 C48 C47 117.99(12) . . ?
C49 C48 C53 120.43(13) . . ?
C47 C48 C53 121.56(13) . . ?
C48 C49 C50 122.45(13) . . ?
C48 C49 H36 118.8 . . ?
C50 C49 H36 118.8 . . ?
C51 C50 C49 117.77(13) . . ?
C51 C50 C54 122.87(12) . . ?
C49 C50 C54 119.27(12) . . ?
C50 C51 C46 121.79(12) . . ?
C50 C51 H37 119.1 . . ?
C46 C51 H37 119.1 . . ?
C47 O3 C52 114.24(11) . . ?
O3 C52 H38 109.5 . . ?
O3 C52 H39 109.5 . . ?
H38 C52 H39 109.5 . . ?
O3 C52 H40 109.5 . . ?
H38 C52 H40 109.5 . . ?
H39 C52 H40 109.5 . . ?
C48 C53 H41 109.5 . . ?
C48 C53 H42 109.5 . . ?
H41 C53 H42 109.5 . . ?
C48 C53 H43 109.5 . . ?
H41 C53 H43 109.5 . . ?
H42 C53 H43 109.5 . . ?
C55 C54 C67 120.02(13) . . ?
C55 C54 C50 119.40(12) . . ?
C67 C54 C50 120.42(13) . . ?
C54 C55 C56 122.93(13) . . ?
C54 C55 C60 119.97(14) . . ?
C56 C55 C60 117.10(14) . . ?
C57 C56 C55 121.45(15) . . ?
C57 C56 H44 119.3 . . ?
C55 C56 H44 119.3 . . ?
C56 C57 C58 121.34(17) . . ?
C56 C57 H45 119.3 . . ?
C58 C57 H45 119.3 . . ?
C59 C58 C57 119.45(16) . . ?
C59 C58 H46 120.3 . . ?
C57 C58 H46 120.3 . . ?
C58 C59 C60 121.68(15) . . ?
C58 C59 H47 119.2 . . ?
C60 C59 H47 119.2 . . ?
C61 C60 C59 121.97(15) . . ?
C61 C60 C55 119.15(15) . . ?
C59 C60 C55 118.87(15) . . ?
C62 C61 C60 121.96(14) . . ?
C62 C61 H48 119.0 . . ?
C60 C61 H48 119.0 . . ?
C61 C62 C63 121.61(16) . . ?
C61 C62 C67 119.71(15) . . ?
C63 C62 C67 118.68(17) . . ?
C64 C63 C62 121.85(16) . . ?
C64 C63 H49 119.1 . . ?
C62 C63 H49 119.1 . . ?
C63 C64 C65 119.85(16) . . ?
C63 C64 H50 120.1 . . ?
C65 C64 H50 120.1 . . ?
C66 C65 C64 120.63(18) . . ?
C66 C65 H51 119.7 . . ?
C64 C65 H51 119.7 . . ?
C65 C66 C67 121.69(16) . . ?
C65 C66 H52 119.2 . . ?
C67 C66 H52 119.2 . . ?
C54 C67 C66 123.82(13) . . ?
C54 C67 C62 119.00(15) . . ?
C66 C67 C62 117.18(14) . . ?
C69 C68 H53 109.5 . . ?
C69 C68 H54 109.5 . . ?
H53 C68 H54 109.5 . . ?
C69 C68 H55 109.5 . . ?
H53 C68 H55 109.5 . . ?
H54 C68 H55 109.5 . . ?
N1 C69 C68 178.3(3) . . ?

loop_
_geom_bond_atom_site_label_1
_geom_bond_atom_site_label_2
_geom_bond_distance
_geom_bond_site_symmetry_2
_geom_bond_publ_flag
C1 C2 1.5231(19) . ?
C1 C24 1.5261(18) . ?
C1 C46 1.5263(19) . ?
C1 H1 1.0000 . ?
C2 C7 1.3920(19) . ?
C2 C3 1.3972(19) . ?
C3 O1 1.3947(17) . ?
C3 C4 1.396(2) . ?
C4 C5 1.395(2) . ?
C4 C9 1.508(2) . ?
C5 C6 1.387(2) . ?
C5 H2 0.9500 . ?
C6 C7 1.394(2) . ?
C6 C10 1.493(2) . ?
C7 H3 0.9500 . ?
O1 C8 1.447(2) . ?
C8 H4 0.9800 . ?
C8 H5 0.9800 . ?
C8 H6 0.9800 . ?
C9 H7 0.9800 . ?
C9 H8 0.9800 . ?
C9 H9 0.9800 . ?
C10 C11 1.404(2) . ?
C10 C23 1.408(2) . ?
C11 C12 1.432(2) . ?
C11 C16 1.440(2) . ?
C12 C13 1.354(2) . ?
C12 H10 0.9500 . ?
C13 C14 1.419(2) . ?
C13 H11 0.9500 . ?
C14 C15 1.356(2) . ?
C14 H12 0.9500 . ?
C15 C16 1.426(2) . ?
C15 H13 0.9500 . ?
C16 C17 1.392(2) . ?
C17 C18 1.390(2) . ?
C17 H14 0.9500 . ?
C18 C19 1.428(2) . ?
C18 C23 1.440(2) . ?
C19 C20 1.354(3) . ?
C19 H15 0.9500 . ?
C20 C21 1.409(3) . ?
C20 H16 0.9500 . ?
C21 C22 1.358(2) . ?
C21 H17 0.9500 . ?
C22 C23 1.427(2) . ?
C22 H18 0.9500 . ?
C24 C29 1.392(2) . ?
C24 C25 1.394(2) . ?
C25 O2 1.3926(17) . ?
C25 C26 1.394(2) . ?
C26 C27 1.388(2) . ?
C26 C31 1.503(2) . ?
C27 C28 1.387(2) . ?
C27 H19 0.9500 . ?
C28 C29 1.3933(19) . ?
C28 C32 1.496(2) . ?
C29 H20 0.9500 . ?
O2 C30 1.4381(18) . ?
C30 H21 0.9800 . ?
C30 H22 0.9800 . ?
C30 H23 0.9800 . ?
C31 H24 0.9800 . ?
C31 H25 0.9800 . ?
C31 H26 0.9800 . ?
C32 C45 1.405(2) . ?
C32 C33 1.414(2) . ?
C33 C34 1.427(2) . ?
C33 C38 1.438(2) . ?
C34 C35 1.361(2) . ?
C34 H27 0.9500 . ?
C35 C36 1.415(2) . ?
C35 H28 0.9500 . ?
C36 C37 1.354(2) . ?
C36 H29 0.9500 . ?
C37 C38 1.432(2) . ?
C37 H30 0.9500 . ?
C38 C39 1.389(2) . ?
C39 C40 1.396(2) . ?
C39 H31 0.9500 . ?
C40 C41 1.427(2) . ?
C40 C45 1.436(2) . ?
C41 C42 1.353(2) . ?
C41 H32 0.9500 . ?
C42 C43 1.419(2) . ?
C42 H33 0.9500 . ?
C43 C44 1.358(2) . ?
C43 H34 0.9500 . ?
C44 C45 1.429(2) . ?
C44 H35 0.9500 . ?
C46 C51 1.3930(19) . ?
C46 C47 1.3977(19) . ?
C47 O3 1.3881(17) . ?
C47 C48 1.399(2) . ?
C48 C49 1.387(2) . ?
C48 C53 1.506(2) . ?
C49 C50 1.398(2) . ?
C49 H36 0.9500 . ?
C50 C51 1.393(2) . ?
C50 C54 1.495(2) . ?
C51 H37 0.9500 . ?
O3 C52 1.4333(19) . ?
C52 H38 0.9800 . ?
C52 H39 0.9800 . ?
C52 H40 0.9800 . ?
C53 H41 0.9800 . ?
C53 H42 0.9800 . ?
C53 H43 0.9800 . ?
C54 C55 1.412(2) . ?
C54 C67 1.415(2) . ?
C55 C56 1.428(2) . ?
C55 C60 1.437(2) . ?
C56 C57 1.356(2) . ?
C56 H44 0.9500 . ?
C57 C58 1.414(3) . ?
C57 H45 0.9500 . ?
C58 C59 1.345(3) . ?
C58 H46 0.9500 . ?
C59 C60 1.433(3) . ?
C59 H47 0.9500 . ?
C60 C61 1.388(2) . ?
C61 C62 1.386(3) . ?
C61 H48 0.9500 . ?
C62 C63 1.431(2) . ?
C62 C67 1.446(2) . ?
C63 C64 1.346(3) . ?
C63 H49 0.9500 . ?
C64 C65 1.423(3) . ?
C64 H50 0.9500 . ?
C65 C66 1.362(2) . ?
C65 H51 0.9500 . ?
C66 C67 1.430(2) . ?
C66 H52 0.9500 . ?
C68 C69 1.424(3) . ?
C68 H53 0.9800 . ?
C68 H54 0.9800 . ?
C68 H55 0.9800 . ?
C69 N1 1.140(3) . ?

loop_
_geom_torsion_atom_site_label_1
_geom_torsion_atom_site_label_2
_geom_torsion_atom_site_label_3
_geom_torsion_atom_site_label_4
_geom_torsion
_geom_torsion_site_symmetry_1
_geom_torsion_site_symmetry_2
_geom_torsion_site_symmetry_3
_geom_torsion_site_symmetry_4
_geom_torsion_publ_flag
C24 C1 C2 C7 35.47(17) . . . . ?
C46 C1 C2 C7 -92.73(15) . . . . ?
C24 C1 C2 C3 -147.55(13) . . . . ?
C46 C1 C2 C3 84.25(15) . . . . ?
C7 C2 C3 O1 -179.26(11) . . . . ?
C1 C2 C3 O1 3.63(19) . . . . ?
C7 C2 C3 C4 1.6(2) . . . . ?
C1 C2 C3 C4 -175.47(13) . . . . ?
O1 C3 C4 C5 -179.69(12) . . . . ?
C2 C3 C4 C5 -0.6(2) . . . . ?
O1 C3 C4 C9 0.0(2) . . . . ?
C2 C3 C4 C9 179.13(14) . . . . ?
C3 C4 C5 C6 -1.0(2) . . . . ?
C9 C4 C5 C6 179.29(14) . . . . ?
C4 C5 C6 C7 1.4(2) . . . . ?
C4 C5 C6 C10 -177.79(13) . . . . ?
C3 C2 C7 C6 -1.2(2) . . . . ?
C1 C2 C7 C6 175.86(12) . . . . ?
C5 C6 C7 C2 -0.3(2) . . . . ?
C10 C6 C7 C2 178.94(12) . . . . ?
C4 C3 O1 C8 -88.21(16) . . . . ?
C2 C3 O1 C8 92.65(16) . . . . ?
C5 C6 C10 C11 -111.01(16) . . . . ?
C7 C6 C10 C11 69.77(18) . . . . ?
C5 C6 C10 C23 72.42(19) . . . . ?
C7 C6 C10 C23 -106.80(15) . . . . ?
C23 C10 C11 C12 -174.99(13) . . . . ?
C6 C10 C11 C12 8.4(2) . . . . ?
C23 C10 C11 C16 2.9(2) . . . . ?
C6 C10 C11 C16 -173.64(12) . . . . ?
C10 C11 C12 C13 179.39(13) . . . . ?
C16 C11 C12 C13 1.4(2) . . . . ?
C11 C12 C13 C14 2.5(2) . . . . ?
C12 C13 C14 C15 -2.9(2) . . . . ?
C13 C14 C15 C16 -0.8(2) . . . . ?
C14 C15 C16 C17 -176.07(14) . . . . ?
C14 C15 C16 C11 4.7(2) . . . . ?
C10 C11 C16 C17 -2.2(2) . . . . ?
C12 C11 C16 C17 175.81(13) . . . . ?
C10 C11 C16 C15 177.06(12) . . . . ?
C12 C11 C16 C15 -4.93(19) . . . . ?
C15 C16 C17 C18 -179.35(13) . . . . ?
C11 C16 C17 C18 -0.1(2) . . . . ?
C16 C17 C18 C19 178.98(13) . . . . ?
C16 C17 C18 C23 1.7(2) . . . . ?
C17 C18 C19 C20 -175.80(14) . . . . ?
C23 C18 C19 C20 1.5(2) . . . . ?
C18 C19 C20 C21 -2.5(2) . . . . ?
C19 C20 C21 C22 1.6(2) . . . . ?
C20 C21 C22 C23 0.3(2) . . . . ?
C11 C10 C23 C22 -179.98(13) . . . . ?
C6 C10 C23 C22 -3.4(2) . . . . ?
C11 C10 C23 C18 -1.4(2) . . . . ?
C6 C10 C23 C18 175.20(12) . . . . ?
C21 C22 C23 C10 177.42(14) . . . . ?
C21 C22 C23 C18 -1.2(2) . . . . ?
C17 C18 C23 C10 -1.0(2) . . . . ?
C19 C18 C23 C10 -178.36(13) . . . . ?
C17 C18 C23 C22 177.74(13) . . . . ?
C19 C18 C23 C22 0.3(2) . . . . ?
C2 C1 C24 C29 -93.76(15) . . . . ?
C46 C1 C24 C29 33.10(17) . . . . ?
C2 C1 C24 C25 85.63(15) . . . . ?
C46 C1 C24 C25 -147.51(12) . . . . ?
C29 C24 C25 O2 177.16(11) . . . . ?
C1 C24 C25 O2 -2.25(18) . . . . ?
C29 C24 C25 C26 -4.70(19) . . . . ?
C1 C24 C25 C26 175.88(12) . . . . ?
O2 C25 C26 C27 -177.17(11) . . . . ?
C24 C25 C26 C27 4.71(19) . . . . ?
O2 C25 C26 C31 1.7(2) . . . . ?
C24 C25 C26 C31 -176.37(13) . . . . ?
C25 C26 C27 C28 0.1(2) . . . . ?
C31 C26 C27 C28 -178.86(13) . . . . ?
C26 C27 C28 C29 -4.6(2) . . . . ?
C26 C27 C28 C32 169.86(12) . . . . ?
C25 C24 C29 C28 -0.08(19) . . . . ?
C1 C24 C29 C28 179.32(12) . . . . ?
C27 C28 C29 C24 4.60(19) . . . . ?
C32 C28 C29 C24 -169.77(12) . . . . ?
C24 C25 O2 C30 -98.61(14) . . . . ?
C26 C25 O2 C30 83.20(15) . . . . ?
C27 C28 C32 C45 75.54(17) . . . . ?
C29 C28 C32 C45 -110.13(16) . . . . ?
C27 C28 C32 C33 -102.66(15) . . . . ?
C29 C28 C32 C33 71.67(17) . . . . ?
C45 C32 C33 C34 -179.22(12) . . . . ?
C28 C32 C33 C34 -1.00(19) . . . . ?
C45 C32 C33 C38 -0.20(19) . . . . ?
C28 C32 C33 C38 178.03(12) . . . . ?
C32 C33 C34 C35 -176.97(13) . . . . ?
C38 C33 C34 C35 4.0(2) . . . . ?
C33 C34 C35 C36 -1.2(2) . . . . ?
C34 C35 C36 C37 -2.2(2) . . . . ?
C35 C36 C37 C38 2.5(2) . . . . ?
C36 C37 C38 C39 -179.29(14) . . . . ?
C36 C37 C38 C33 0.5(2) . . . . ?
C32 C33 C38 C39 -2.91(19) . . . . ?
C34 C33 C38 C39 176.16(13) . . . . ?
C32 C33 C38 C37 177.31(12) . . . . ?
C34 C33 C38 C37 -3.62(19) . . . . ?
C37 C38 C39 C40 -177.51(13) . . . . ?
C33 C38 C39 C40 2.7(2) . . . . ?
C38 C39 C40 C41 178.97(14) . . . . ?
C38 C39 C40 C45 0.6(2) . . . . ?
C39 C40 C41 C42 -175.00(15) . . . . ?
C45 C40 C41 C42 3.4(2) . . . . ?
C40 C41 C42 C43 -0.5(3) . . . . ?
C41 C42 C43 C44 -2.2(2) . . . . ?
C42 C43 C44 C45 1.7(2) . . . . ?
C33 C32 C45 C44 -174.85(12) . . . . ?
C28 C32 C45 C44 7.0(2) . . . . ?
C33 C32 C45 C40 3.47(19) . . . . ?
C28 C32 C45 C40 -174.69(12) . . . . ?
C43 C44 C45 C32 179.64(14) . . . . ?
C43 C44 C45 C40 1.3(2) . . . . ?
C39 C40 C45 C32 -3.7(2) . . . . ?
C41 C40 C45 C32 177.84(13) . . . . ?
C39 C40 C45 C44 174.70(13) . . . . ?
C41 C40 C45 C44 -3.8(2) . . . . ?
C2 C1 C46 C51 36.90(16) . . . . ?
C24 C1 C46 C51 -91.61(15) . . . . ?
C2 C1 C46 C47 -140.65(12) . . . . ?
C24 C1 C46 C47 90.84(15) . . . . ?
C51 C46 C47 O3 176.72(11) . . . . ?
C1 C46 C47 O3 -5.65(18) . . . . ?
C51 C46 C47 C48 -0.75(19) . . . . ?
C1 C46 C47 C48 176.88(12) . . . . ?
O3 C47 C48 C49 -178.63(11) . . . . ?
C46 C47 C48 C49 -1.18(19) . . . . ?
O3 C47 C48 C53 2.98(19) . . . . ?
C46 C47 C48 C53 -179.58(13) . . . . ?
C47 C48 C49 C50 1.3(2) . . . . ?
C53 C48 C49 C50 179.75(13) . . . . ?
C48 C49 C50 C51 0.5(2) . . . . ?
C48 C49 C50 C54 -176.12(12) . . . . ?
C49 C50 C51 C46 -2.51(19) . . . . ?
C54 C50 C51 C46 173.95(12) . . . . ?
C47 C46 C51 C50 2.66(19) . . . . ?
C1 C46 C51 C50 -174.91(12) . . . . ?
C46 C47 O3 C52 101.66(15) . . . . ?
C48 C47 O3 C52 -80.83(16) . . . . ?
C51 C50 C54 C55 128.40(14) . . . . ?
C49 C50 C54 C55 -55.18(17) . . . . ?
C51 C50 C54 C67 -56.11(18) . . . . ?
C49 C50 C54 C67 120.30(14) . . . . ?
C67 C54 C55 C56 175.00(13) . . . . ?
C50 C54 C55 C56 -9.5(2) . . . . ?
C67 C54 C55 C60 -4.90(19) . . . . ?
C50 C54 C55 C60 170.60(12) . . . . ?
C54 C55 C56 C57 177.08(14) . . . . ?
C60 C55 C56 C57 -3.0(2) . . . . ?
C55 C56 C57 C58 0.0(2) . . . . ?
C56 C57 C58 C59 2.4(2) . . . . ?
C57 C58 C59 C60 -1.6(2) . . . . ?
C58 C59 C60 C61 179.36(15) . . . . ?
C58 C59 C60 C55 -1.5(2) . . . . ?
C54 C55 C60 C61 2.8(2) . . . . ?
C56 C55 C60 C61 -177.11(13) . . . . ?
C54 C55 C60 C59 -176.41(13) . . . . ?
C56 C55 C60 C59 3.68(19) . . . . ?
C59 C60 C61 C62 -179.65(14) . . . . ?
C55 C60 C61 C62 1.2(2) . . . . ?
C60 C61 C62 C63 177.65(14) . . . . ?
C60 C61 C62 C67 -3.0(2) . . . . ?
C61 C62 C63 C64 -178.63(15) . . . . ?
C67 C62 C63 C64 2.0(2) . . . . ?
C62 C63 C64 C65 -2.2(2) . . . . ?
C63 C64 C65 C66 -0.4(2) . . . . ?
C64 C65 C66 C67 3.3(2) . . . . ?
C55 C54 C67 C66 -177.52(13) . . . . ?
C50 C54 C67 C66 7.0(2) . . . . ?
C55 C54 C67 C62 3.11(19) . . . . ?
C50 C54 C67 C62 -172.35(12) . . . . ?
C65 C66 C67 C54 177.25(13) . . . . ?
C65 C66 C67 C62 -3.4(2) . . . . ?
C61 C62 C67 C54 0.8(2) . . . . ?
C63 C62 C67 C54 -179.80(13) . . . . ?
C61 C62 C67 C66 -178.62(13) . . . . ?
C63 C62 C67 C66 0.79(19) . . . . ?

loop_
_cod_related_entry_id
_cod_related_entry_database
_cod_related_entry_code
1 ChemSpider 30653153
